data_7225094
loop_
_publ_author_name
'Maini, L.'
'Braga, D.'
'Grepioni, F.'
'Lampronti, G. I.'
'Gaglioti, K.'
'Gobetto, R.'
'Chierotti, M. R.'

_publ_section_title
;
 From isomorphous to &#x201C;anisomorphous&#x201D; ionic co-crystals of
 barbituric acid upon dehydration and return
;
_journal_issue 24
_journal_name_full CrystEngComm
_journal_page_first 4651
_journal_paper_doi 10.1039/C6CE00566G
_journal_volume 18
_journal_year 2016
_chemical_formula_moiety 'C4 H4 N2 O3 Na1 Br1'
_chemical_formula_sum 'C4 H4 Br N2 Na O3'
_chemical_formula_weight 230.98
_space_group_IT_number 15
_symmetry_cell_setting monoclinic
_symmetry_space_group_name_Hall '-C 2yc'
_symmetry_space_group_name_H-M 'C 1 2/c 1'
_audit_update_record
;
2016-03-09 deposited with the CCDC.
2016-05-04 downloaded from the CCDC.
;
_cell_angle_alpha 90
_cell_angle_beta 102.141(2)
_cell_angle_gamma 90
_cell_formula_units_Z 8
_cell_length_a 14.1395(6)
_cell_length_b 7.3740(3)
_cell_length_c 13.9831(6)
_cell_measurement_temperature 298
_cell_volume 1425.33(10)
_diffrn_ambient_temperature 298
_diffrn_measurement_device_type 'Panalytical XPert PRO'
_diffrn_radiation_probe x-ray
_diffrn_radiation_type 'Cu K\a'
_diffrn_radiation_wavelength 1.54060
_exptl_crystal_colour 'white powder'
_exptl_crystal_density_diffrn 2.153
_exptl_crystal_description powder
_pd_char_colour white
_pd_proc_ls_prof_R_factor 0.0756
_pd_proc_ls_prof_wR_expected 0.0118
_pd_proc_ls_prof_wR_factor 0.1048
_refine_ls_goodness_of_fit_all 8.84972
_refine_ls_number_parameters 0.000000
_refine_ls_R_I_factor 0.0649
_refine_ls_shift/su_max 2.29884712e-017
_cod_data_source_file c6ce00566g2.cif
_cod_data_source_block BA_NaBr_anhydrous_OKOK
_cod_depositor_comments
;
The following automatic conversions were performed:

'_symmetry_cell_setting' value 'Monoclinic' changed to 'monoclinic'
according to
/usr/data/users/saulius/crontab/automatic-downloads/rss-feeds/RSC/lib/dictionaries/cif_core.dic
dictionary named 'cif_core.dic' version 2.4.2 from 2011-04-26.

'_diffrn_radiation_probe' value 'X-ray' changed to 'x-ray' according
to
/usr/data/users/saulius/crontab/automatic-downloads/rss-feeds/RSC/lib/dictionaries/cif_core.dic
dictionary named 'cif_core.dic' version 2.4.2 from 2011-04-26.

Automatic conversion script
Id: cif_fix_values 4268 2015-11-12 08:31:59Z antanas 

 Adding full bibliography for 7225093--7225095.cif.
;
_cod_original_sg_symbol_H-M C2/c
_cod_original_formula_sum 'C4 H4 N2 O3 Na1 Br1'
_cod_database_code 7225094

loop_
_symmetry_equiv_pos_as_xyz
'x, y, z '
'-x, y, -z+1/2 '
'x, -y, z+1/2 '
'-x, -y, -z '
'x+1/2, y+1/2, z '
'-x+1/2, y+1/2, -z+1/2 '
'x+1/2, -y+1/2, z+1/2 '
'-x+1/2, -y+1/2, -z '

loop_
_atom_site_label
_atom_site_type_symbol
_atom_site_symmetry_multiplicity
_atom_site_fract_x
_atom_site_fract_y
_atom_site_fract_z
_atom_site_occupancy
_atom_site_B_iso_or_equiv
Br1 Br 8 0.9182(2) 0.8554(4) 0.3754(3) 1 2.2(11)
Na1 Na 4 0 0.6160(19) 0.25 1 0.7(11)
Na2 Na 4 0 0.129(2) 0.25 1 0.7(11)
C2 C 8 0.8302(9) 0.4239(15) 0.5427(5) 1 2.1(12)
C4 C 8 0.7219(7) 0.5519(14) 0.3987(6) 1 2.1(12)
C5 C 8 0.7830(6) 0.4692(9) 0.3349(5) 1 2.1(12)
C6 C 8 0.8787(6) 0.3958(13) 0.3857(6) 1 2.1(12)
N1 N 8 0.8913(7) 0.3673(14) 0.4844(6) 1 1.3(12)
N3 N 8 0.7482(8) 0.5135(17) 0.4975(6) 1 1.3(12)
O2 O 8 0.8478(11) 0.3939(19) 0.6306(5) 1 1.2(11)
O4 O 8 0.6506(8) 0.6417(19) 0.3670(8) 1 1.2(11)
O6 O 8 0.9427(7) 0.356(2) 0.3436(8) 1 1.2(11)
H5a H 8 0.7962(7) 0.5730(10) 0.2838(5) 1 2.6(14)
H5b H 8 0.7421(7) 0.3582(10) 0.2945(5) 1 2.6(14)
H1 H 8 0.9514(9) 0.2980(18) 0.5173(7) 1 1.6(14)
H3 H 8 0.7027(10) 0.556(2) 0.5403(7) 1 1.6(14)

loop_
_geom_angle_atom_site_label_1
_geom_angle_atom_site_label_2
_geom_angle_atom_site_label_3
_geom_angle
_geom_angle_site_symmetry_1
_geom_angle_site_symmetry_2
_geom_angle_site_symmetry_3
H1 Br1 H3 111.1(3) 4_766 1_555 8_666
H5a Br1 H1 104.5(3) 1_555 1_555 4_766
H5a Br1 H3 89.7(4) 1_555 1_555 8_666
Na1 Br1 H5a 64.0(3) 1_655 1_555 1_555
Na1 Br1 H1 74.9(3) 1_655 1_555 4_766
Na1 Br1 H3 153.4(5) 1_655 1_555 8_666
H5b Br1 Na1 81.50(19) 6_655 1_555 1_655
H5b Br1 H5a 48.88(18) 6_655 1_555 1_555
H5b Br1 H1 151.0(4) 6_655 1_555 4_766
H5b Br1 H3 83.4(3) 6_655 1_555 8_666
Na2 Br1 H5b 81.4(2) 1_665 1_555 6_655
Na2 Br1 Na1 78.9(3) 1_665 1_555 1_655
Na2 Br1 H5a 119.6(2) 1_665 1_555 1_555
Na2 Br1 H1 109.6(4) 1_665 1_555 4_766
Na2 Br1 H3 120.2(5) 1_665 1_555 8_666
O2 Na1 O2 176.6(9) 3_464 1_555 4_666
O6 Na1 O2 89.9(4) 1_455 1_555 3_464
O6 Na1 O2 87.5(4) 1_455 1_555 4_666
O6 Na1 O6 82.3(6) 2_655 1_555 1_455
O6 Na1 O2 87.5(4) 2_655 1_555 3_464
O6 Na1 O2 89.9(4) 2_655 1_555 4_666
Br1 Na1 O6 86.4(3) 2_655 1_555 2_655
Br1 Na1 O6 168.7(5) 2_655 1_555 1_455
Br1 Na1 O2 90.6(4) 2_655 1_555 3_464
Br1 Na1 O2 91.5(3) 2_655 1_555 4_666
Br1 Na1 Br1 104.9(5) 1_455 1_555 2_655
Br1 Na1 O6 168.7(5) 1_455 1_555 2_655
Br1 Na1 O6 86.4(3) 1_455 1_555 1_455
Br1 Na1 O2 91.5(3) 1_455 1_555 3_464
Br1 Na1 O2 90.6(4) 1_455 1_555 4_666
H5a Na1 Br1 132.2(3) 2_655 1_555 1_455
H5a Na1 Br1 57.02(17) 2_655 1_555 2_655
H5a Na1 O6 54.99(19) 2_655 1_555 2_655
H5a Na1 O6 114.6(5) 2_655 1_555 1_455
H5a Na1 O2 128.5(3) 2_655 1_555 3_464
H5a Na1 O2 51.1(3) 2_655 1_555 4_666
H5a Na1 H5a 168.0(6) 1_455 1_555 2_655
H5a Na1 Br1 57.02(17) 1_455 1_555 1_455
H5a Na1 Br1 132.2(3) 1_455 1_555 2_655
H5a Na1 O6 114.6(5) 1_455 1_555 2_655
H5a Na1 O6 54.99(19) 1_455 1_555 1_455
H5a Na1 O2 51.1(3) 1_455 1_555 3_464
H5a Na1 O2 128.5(3) 1_455 1_555 4_666
O6 Na2 O6 90.2(9) 1_455 1_555 2_655
O4 Na2 O6 89.5(5) 6_545 1_555 1_455
O4 Na2 O6 87.3(3) 6_545 1_555 2_655
O4 Na2 O4 175.6(9) 5_445 1_555 6_545
O4 Na2 O6 87.3(3) 5_445 1_555 1_455
O4 Na2 O6 89.5(5) 5_445 1_555 2_655
Br1 Na2 O4 91.3(4) 1_445 1_555 5_445
Br1 Na2 O4 91.6(3) 1_445 1_555 6_545
Br1 Na2 O6 86.2(4) 1_445 1_555 1_455
Br1 Na2 O6 176.3(5) 1_445 1_555 2_655
Br1 Na2 Br1 97.3(4) 2_645 1_555 1_445
Br1 Na2 O4 91.6(3) 2_645 1_555 5_445
Br1 Na2 O4 91.3(4) 2_645 1_555 6_545
Br1 Na2 O6 176.3(5) 2_645 1_555 1_455
Br1 Na2 O6 86.2(4) 2_645 1_555 2_655
N3 C2 O2 121.707 1_555 1_555 1_555
N1 C2 N3 116.819 1_555 1_555 1_555
N1 C2 O2 121.469 1_555 1_555 1_555
H3 C2 N1 143.075 1_555 1_555 1_555
H3 C2 N3 26.256 1_555 1_555 1_555
H3 C2 O2 95.453 1_555 1_555 1_555
H1 C2 H3 169.295 1_555 1_555 1_555
H1 C2 N1 26.252 1_555 1_555 1_555
H1 C2 N3 143.058 1_555 1_555 1_555
H1 C2 O2 95.219 1_555 1_555 1_555
C6 C2 H1 53.247 1_555 1_555 1_555
C6 C2 H3 116.087 1_555 1_555 1_555
C6 C2 N1 26.994 1_555 1_555 1_555
C6 C2 N3 89.833 1_555 1_555 1_555
C6 C2 O2 148.460 1_555 1_555 1_555
C4 C2 C6 62.552 1_555 1_555 1_555
C4 C2 H1 115.779 1_555 1_555 1_555
C4 C2 H3 53.539 1_555 1_555 1_555
C4 C2 N1 89.536 1_555 1_555 1_555
C4 C2 N3 27.283 1_555 1_555 1_555
C4 C2 O2 148.987 1_555 1_555 1_555
C5 C2 C4 31.537 1_555 1_555 1_555
C5 C2 C6 31.433 1_555 1_555 1_555
C5 C2 H1 84.381 1_555 1_555 1_555
C5 C2 H3 84.914 1_555 1_555 1_555
C5 C2 N1 58.230 1_555 1_555 1_555
C5 C2 N3 58.713 1_555 1_555 1_555
C5 C2 O2 175.929 1_555 1_555 1_555
N3 C4 O4 120.410 1_555 1_555 1_555
C5 C4 N3 116.404 1_555 1_555 1_555
C5 C4 O4 123.120 1_555 1_555 1_555
H3 C4 C5 142.179 1_555 1_555 1_555
H3 C4 N3 26.083 1_555 1_555 1_555
H3 C4 O4 94.395 1_555 1_555 1_555
H5b C4 H3 137.885 1_555 1_555 1_555
H5b C4 C5 29.576 1_555 1_555 1_555
H5b C4 N3 120.437 1_555 1_555 1_555
H5b C4 O4 110.045 1_555 1_555 1_555
H5a C4 H5b 50.060 1_555 1_555 1_555
H5a C4 H3 157.529 1_555 1_555 1_555
H5a C4 C5 29.576 1_555 1_555 1_555
H5a C4 N3 134.924 1_555 1_555 1_555
H5a C4 O4 101.050 1_555 1_555 1_555
C2 C4 H5a 109.281 1_555 1_555 1_555
C2 C4 H5b 98.945 1_555 1_555 1_555
C2 C4 H3 53.067 1_555 1_555 1_555
C2 C4 C5 89.614 1_555 1_555 1_555
C2 C4 N3 26.984 1_555 1_555 1_555
C2 C4 O4 147.264 1_555 1_555 1_555
C6 C4 C2 58.602 1_555 1_555 1_555
C6 C4 H5a 52.736 1_555 1_555 1_555
C6 C4 H5b 52.736 1_555 1_555 1_555
C6 C4 H3 111.666 1_555 1_555 1_555
C6 C4 C5 31.777 1_555 1_555 1_555
C6 C4 N3 85.584 1_555 1_555 1_555
C6 C4 O4 153.560 1_555 1_555 1_555
N1 C4 C6 29.227 1_555 1_555 1_555
N1 C4 C2 29.380 1_555 1_555 1_555
N1 C4 H5a 80.939 1_555 1_555 1_555
N1 C4 H5b 74.762 1_555 1_555 1_555
N1 C4 H3 82.447 1_555 1_555 1_555
N1 C4 C5 60.445 1_555 1_555 1_555
N1 C4 N3 56.364 1_555 1_555 1_555
N1 C4 O4 175.014 1_555 1_555 1_555
H3 C4 N1 96.9(5) 8_666 1_555 1_555
H3 C4 C6 100.7(6) 8_666 1_555 1_555
H3 C4 C2 90.8(4) 8_666 1_555 1_555
H3 C4 H5a 86.8(5) 8_666 1_555 1_555
H3 C4 H5b 136.6(5) 8_666 1_555 1_555
H3 C4 H3 80.3(5) 8_666 1_555 1_555
H3 C4 C5 109.4(6) 8_666 1_555 1_555
H3 C4 N3 85.0(4) 8_666 1_555 1_555
H3 C4 O4 78.7(5) 8_666 1_555 1_555
H5a C5 H5b 109.471 1_555 1_555 1_555
C6 C5 H5a 107.728 1_555 1_555 1_555
C6 C5 H5b 107.728 1_555 1_555 1_555
C4 C5 C6 116.340 1_555 1_555 1_555
C4 C5 H5a 107.728 1_555 1_555 1_555
C4 C5 H5b 107.728 1_555 1_555 1_555
O4 C5 C4 25.165 1_555 1_555 1_555
O4 C5 C6 140.705 1_555 1_555 1_555
O4 C5 H5a 89.873 1_555 1_555 1_555
O4 C5 H5b 98.385 1_555 1_555 1_555
O6 C5 O4 161.771 1_555 1_555 1_555
O6 C5 C4 140.478 1_555 1_555 1_555
O6 C5 C6 25.160 1_555 1_555 1_555
O6 C5 H5a 89.403 1_555 1_555 1_555
O6 C5 H5b 99.023 1_555 1_555 1_555
N1 C5 O6 55.300 1_555 1_555 1_555
N1 C5 O4 112.350 1_555 1_555 1_555
N1 C5 C4 87.252 1_555 1_555 1_555
N1 C5 C6 30.155 1_555 1_555 1_555
N1 C5 H5a 128.041 1_555 1_555 1_555
N1 C5 H5b 112.508 1_555 1_555 1_555
N3 C5 N1 57.119 1_555 1_555 1_555
N3 C5 O6 111.867 1_555 1_555 1_555
N3 C5 O4 55.539 1_555 1_555 1_555
N3 C5 C4 30.394 1_555 1_555 1_555
N3 C5 C6 86.865 1_555 1_555 1_555
N3 C5 H5a 127.651 1_555 1_555 1_555
N3 C5 H5b 113.159 1_555 1_555 1_555
C2 C5 N3 28.544 1_555 1_555 1_555
C2 C5 N1 28.616 1_555 1_555 1_555
C2 C5 O6 83.754 1_555 1_555 1_555
C2 C5 O4 84.013 1_555 1_555 1_555
C2 C5 C4 58.849 1_555 1_555 1_555
C2 C5 C6 58.607 1_555 1_555 1_555
C2 C5 H5a 135.443 1_555 1_555 1_555
C2 C5 H5b 115.086 1_555 1_555 1_555
N1 C6 O6 119.906 1_555 1_555 1_555
C5 C6 N1 116.658 1_555 1_555 1_555
C5 C6 O6 123.386 1_555 1_555 1_555
H1 C6 C5 142.366 1_555 1_555 1_555
H1 C6 N1 26.290 1_555 1_555 1_555
H1 C6 O6 93.811 1_555 1_555 1_555
H5a C6 H1 159.262 1_555 1_555 1_555
H5a C6 C5 29.636 1_555 1_555 1_555
H5a C6 N1 135.720 1_555 1_555 1_555
H5a C6 O6 100.757 1_555 1_555 1_555
H5b C6 H5a 50.159 1_555 1_555 1_555
H5b C6 H1 136.543 1_555 1_555 1_555
H5b C6 C5 29.636 1_555 1_555 1_555
H5b C6 N1 120.024 1_555 1_555 1_555
H5b C6 O6 110.928 1_555 1_555 1_555
C2 C6 H5b 99.252 1_555 1_555 1_555
C2 C6 H5a 109.651 1_555 1_555 1_555
C2 C6 H1 53.350 1_555 1_555 1_555
C2 C6 C5 89.960 1_555 1_555 1_555
C2 C6 N1 27.060 1_555 1_555 1_555
C2 C6 O6 146.601 1_555 1_555 1_555
C4 C6 C2 58.846 1_555 1_555 1_555
C4 C6 H5b 52.876 1_555 1_555 1_555
C4 C6 H5a 52.877 1_555 1_555 1_555
C4 C6 H1 112.177 1_555 1_555 1_555
C4 C6 C5 31.884 1_555 1_555 1_555
C4 C6 N1 85.896 1_555 1_555 1_555
C4 C6 O6 153.546 1_555 1_555 1_555
N3 C6 C4 29.540 1_555 1_555 1_555
N3 C6 C2 29.306 1_555 1_555 1_555
N3 C6 H5b 75.463 1_555 1_555 1_555
N3 C6 H5a 81.249 1_555 1_555 1_555
N3 C6 H1 82.650 1_555 1_555 1_555
N3 C6 C5 60.940 1_555 1_555 1_555
N3 C6 N1 56.362 1_555 1_555 1_555
N3 C6 O6 173.111 1_555 1_555 1_555
C6 N1 H1 117.027 1_555 1_555 1_555
C2 N1 C6 125.946 1_555 1_555 1_555
C2 N1 H1 117.027 1_555 1_555 1_555
O6 N1 C2 153.586 1_555 1_555 1_555
O6 N1 C6 28.077 1_555 1_555 1_555
O6 N1 H1 89.162 1_555 1_555 1_555
O2 N1 O6 175.885 1_555 1_555 1_555
O2 N1 C2 27.415 1_555 1_555 1_555
O2 N1 C6 153.356 1_555 1_555 1_555
O2 N1 H1 89.615 1_555 1_555 1_555
N3 N1 O2 58.956 1_555 1_555 1_555
N3 N1 O6 122.264 1_555 1_555 1_555
N3 N1 C2 31.543 1_555 1_555 1_555
N3 N1 C6 94.412 1_555 1_555 1_555
N3 N1 H1 148.552 1_555 1_555 1_555
C5 N1 N3 61.694 1_555 1_555 1_555
C5 N1 O2 120.463 1_555 1_555 1_555
C5 N1 O6 61.248 1_555 1_555 1_555
C5 N1 C2 93.154 1_555 1_555 1_555
C5 N1 C6 33.187 1_555 1_555 1_555
C5 N1 H1 149.351 1_555 1_555 1_555
C4 N1 C5 32.302 1_555 1_555 1_555
C4 N1 N3 29.541 1_555 1_555 1_555
C4 N1 O2 88.496 1_555 1_555 1_555
C4 N1 O6 92.813 1_555 1_555 1_555
C4 N1 C2 61.084 1_555 1_555 1_555
C4 N1 C6 64.878 1_555 1_555 1_555
C4 N1 H1 177.692 1_555 1_555 1_555
H5b N1 C4 42.099 1_555 1_555 1_555
H5b N1 C5 19.428 1_555 1_555 1_555
H5b N1 N3 67.841 1_555 1_555 1_555
H5b N1 O2 121.504 1_555 1_555 1_555
H5b N1 O6 61.505 1_555 1_555 1_555
H5b N1 C2 96.770 1_555 1_555 1_555
H5b N1 C6 36.905 1_555 1_555 1_555
H5b N1 H1 138.602 1_555 1_555 1_555
C2 N3 H3 117.134 1_555 1_555 1_555
C4 N3 C2 125.733 1_555 1_555 1_555
C4 N3 H3 117.133 1_555 1_555 1_555
O4 N3 C4 27.618 1_555 1_555 1_555
O4 N3 C2 153.201 1_555 1_555 1_555
O4 N3 H3 89.589 1_555 1_555 1_555
O2 N3 O4 178.118 1_555 1_555 1_555
O2 N3 C4 153.077 1_555 1_555 1_555
O2 N3 C2 27.347 1_555 1_555 1_555
O2 N3 H3 89.788 1_555 1_555 1_555
N1 N3 O2 58.984 1_555 1_555 1_555
N1 N3 O4 121.618 1_555 1_555 1_555
N1 N3 C4 94.095 1_555 1_555 1_555
N1 N3 C2 31.638 1_555 1_555 1_555
N1 N3 H3 148.771 1_555 1_555 1_555
C5 N3 N1 61.188 1_555 1_555 1_555
C5 N3 O2 119.986 1_555 1_555 1_555
C5 N3 O4 60.799 1_555 1_555 1_555
C5 N3 C4 33.202 1_555 1_555 1_555
C5 N3 C2 92.743 1_555 1_555 1_555
C5 N3 H3 149.869 1_555 1_555 1_555
C6 N3 C5 32.195 1_555 1_555 1_555
C6 N3 N1 29.226 1_555 1_555 1_555
C6 N3 O2 88.208 1_555 1_555 1_555
C6 N3 O4 92.397 1_555 1_555 1_555
C6 N3 C4 64.876 1_555 1_555 1_555
C6 N3 C2 60.860 1_555 1_555 1_555
C6 N3 H3 177.922 1_555 1_555 1_555
H5b N3 C6 41.826 1_555 1_555 1_555
H5b N3 C5 19.198 1_555 1_555 1_555
H5b N3 N1 66.923 1_555 1_555 1_555
H5b N3 O2 120.699 1_555 1_555 1_555
H5b N3 O4 60.673 1_555 1_555 1_555
H5b N3 C4 36.519 1_555 1_555 1_555
H5b N3 C2 95.963 1_555 1_555 1_555
H5b N3 H3 140.102 1_555 1_555 1_555
N3 O2 C2 30.946 1_555 1_555 1_555
N1 O2 N3 62.060 1_555 1_555 1_555
N1 O2 C2 31.117 1_555 1_555 1_555
H5a O2 N1 178.0(6) 3_565 1_555 1_555
H5a O2 N3 116.0(5) 3_565 1_555 1_555
H5a O2 C2 146.9(5) 3_565 1_555 1_555
Na1 O2 H5a 77.5(2) 3_665 1_555 3_565
Na1 O2 N1 104.4(5) 3_665 1_555 1_555
Na1 O2 N3 152.1(5) 3_665 1_555 1_555
Na1 O2 C2 131.3(5) 3_665 1_555 1_555
H1 O2 Na1 82.7(5) 1_555 1_555 3_665
H1 O2 H5a 157.8(5) 1_555 1_555 3_565
H1 O2 N1 24.207 1_555 1_555 1_555
H1 O2 N3 86.264 1_555 1_555 1_555
H1 O2 C2 55.323 1_555 1_555 1_555
H3 O2 H1 110.448 1_555 1_555 1_555
H3 O2 Na1 152.0(6) 1_555 1_555 3_665
H3 O2 H5a 91.8(5) 1_555 1_555 3_565
H3 O2 N1 86.245 1_555 1_555 1_555
H3 O2 N3 24.185 1_555 1_555 1_555
H3 O2 C2 55.130 1_555 1_555 1_555
H5b O2 H3 97.3(6) 8_656 1_555 1_555
H5b O2 H1 117.4(7) 8_656 1_555 1_555
H5b O2 Na1 98.0(5) 8_656 1_555 3_665
H5b O2 H5a 56.6(4) 8_656 1_555 3_565
H5b O2 N1 123.5(6) 8_656 1_555 1_555
H5b O2 N3 109.8(5) 8_656 1_555 1_555
H5b O2 C2 121.5(4) 8_656 1_555 1_555
N3 O4 C4 31.972 1_555 1_555 1_555
C5 O4 N3 63.662 1_555 1_555 1_555
C5 O4 C4 31.716 1_555 1_555 1_555
Na2 O4 C5 118.1(5) 5_555 1_555 1_555
Na2 O4 N3 147.3(6) 5_555 1_555 1_555
Na2 O4 C4 141.3(6) 5_555 1_555 1_555
H3 O4 Na2 134.4(5) 1_555 1_555 5_555
H3 O4 C5 87.888 1_555 1_555 1_555
H3 O4 N3 24.336 1_555 1_555 1_555
H3 O4 C4 56.271 1_555 1_555 1_555
H5a O4 H3 106.644 1_555 1_555 1_555
H5a O4 Na2 111.0(4) 1_555 1_555 5_555
H5a O4 C5 24.576 1_555 1_555 1_555
H5a O4 N3 82.717 1_555 1_555 1_555
H5a O4 C4 51.974 1_555 1_555 1_555
H5b O4 H5a 38.490 1_555 1_555 1_555
H5b O4 H3 95.704 1_555 1_555 1_555
H5b O4 Na2 97.9(5) 1_555 1_555 5_555
H5b O4 C5 22.965 1_555 1_555 1_555
H5b O4 N3 74.021 1_555 1_555 1_555
H5b O4 C4 45.642 1_555 1_555 1_555
H3 O4 H5b 111.7(5) 8_666 1_555 1_555
H3 O4 H5a 78.9(5) 8_666 1_555 1_555
H3 O4 H3 75.0(5) 8_666 1_555 1_555
H3 O4 Na2 136.4(8) 8_666 1_555 5_555
H3 O4 C5 88.9(5) 8_666 1_555 1_555
H3 O4 N3 74.0(5) 8_666 1_555 1_555
H3 O4 C4 79.1(4) 8_666 1_555 1_555
N1 O6 C6 32.017 1_555 1_555 1_555
Na2 O6 N1 136.5(6) 1_655 1_555 1_555
Na2 O6 C6 144.7(7) 1_655 1_555 1_555
C5 O6 Na2 130.5(5) 1_555 1_555 1_655
C5 O6 N1 63.452 1_555 1_555 1_555
C5 O6 C6 31.455 1_555 1_555 1_555
H1 O6 C5 87.761 1_555 1_555 1_555
H1 O6 Na2 118.4(5) 1_555 1_555 1_655
H1 O6 N1 24.534 1_555 1_555 1_555
H1 O6 C6 56.445 1_555 1_555 1_555
Na1 O6 H1 133.4(4) 1_655 1_555 1_555
Na1 O6 C5 96.3(4) 1_655 1_555 1_555
Na1 O6 Na2 93.7(5) 1_655 1_555 1_655
Na1 O6 N1 128.3(5) 1_655 1_555 1_555
Na1 O6 C6 114.5(5) 1_655 1_555 1_555
H5a O6 Na1 72.0(4) 1_555 1_555 1_655
H5a O6 H1 107.184 1_555 1_555 1_555
H5a O6 C5 24.627 1_555 1_555 1_555
H5a O6 Na2 126.6(4) 1_555 1_555 1_655
H5a O6 N1 82.867 1_555 1_555 1_555
H5a O6 C6 52.056 1_555 1_555 1_555
H5b O6 H5a 38.398 1_555 1_555 1_555
H5b O6 Na1 106.7(3) 1_555 1_555 1_655
H5b O6 H1 94.702 1_555 1_555 1_555
H5b O6 C5 22.807 1_555 1_555 1_555
H5b O6 Na2 108.6(5) 1_555 1_555 1_655
H5b O6 N1 73.343 1_555 1_555 1_555
H5b O6 C6 44.923 1_555 1_555 1_555
H5b H5a C5 35.264 1_555 1_555 1_555
C6 H5a H5b 64.920 1_555 1_555 1_555
C6 H5a C5 42.636 1_555 1_555 1_555
C4 H5a C6 74.388 1_555 1_555 1_555
C4 H5a H5b 64.970 1_555 1_555 1_555
C4 H5a C5 42.696 1_555 1_555 1_555
H5b H5a C4 108.4(5) 6_655 1_555 1_555
H5b H5a C6 154.5(3) 6_655 1_555 1_555
H5b H5a H5b 139.9(4) 6_655 1_555 1_555
H5b H5a C5 150.3(5) 6_655 1_555 1_555
O2 H5a H5b 65.5(5) 3_564 1_555 6_655
O2 H5a C4 167.9(5) 3_564 1_555 1_555
O2 H5a C6 115.9(5) 3_564 1_555 1_555
O2 H5a H5b 112.3(4) 3_564 1_555 1_555
O2 H5a C5 141.0(4) 3_564 1_555 1_555
O6 H5a O2 88.8(5) 1_555 1_555 3_564
O6 H5a H5b 141.0(5) 1_555 1_555 6_655
O6 H5a C4 101.552 1_555 1_555 1_555
O6 H5a C6 27.186 1_555 1_555 1_555
O6 H5a H5b 75.718 1_555 1_555 1_555
O6 H5a C5 65.971 1_555 1_555 1_555
O4 H5a O6 128.407 1_555 1_555 1_555
O4 H5a O2 141.9(5) 1_555 1_555 3_564
O4 H5a H5b 84.8(5) 1_555 1_555 6_655
O4 H5a C4 26.976 1_555 1_555 1_555
O4 H5a C6 101.306 1_555 1_555 1_555
O4 H5a H5b 75.105 1_555 1_555 1_555
O4 H5a C5 65.551 1_555 1_555 1_555
Br1 H5a O4 96.8(4) 1_555 1_555 1_555
Br1 H5a O6 86.5(4) 1_555 1_555 1_555
Br1 H5a O2 93.3(4) 1_555 1_555 3_564
Br1 H5a H5b 67.4(2) 1_555 1_555 6_655
Br1 H5a C4 93.7(4) 1_555 1_555 1_555
Br1 H5a C6 87.2(3) 1_555 1_555 1_555
Br1 H5a H5b 148.0(2) 1_555 1_555 1_555
Br1 H5a C5 113.1(2) 1_555 1_555 1_555
Na1 H5a Br1 59.0(3) 1_655 1_555 1_555
Na1 H5a O4 155.6(4) 1_655 1_555 1_555
Na1 H5a O6 53.0(4) 1_655 1_555 1_555
Na1 H5a O2 51.5(4) 1_655 1_555 3_564
Na1 H5a H5b 88.1(5) 1_655 1_555 6_655
Na1 H5a C4 140.4(3) 1_655 1_555 1_555
Na1 H5a C6 76.1(4) 1_655 1_555 1_555
Na1 H5a H5b 123.1(5) 1_655 1_555 1_555
Na1 H5a C5 118.3(4) 1_655 1_555 1_555
H5a H5b C5 35.264 1_555 1_555 1_555
C6 H5b H5a 64.920 1_555 1_555 1_555
C6 H5b C5 42.636 1_555 1_555 1_555
C4 H5b C6 74.388 1_555 1_555 1_555
C4 H5b H5a 64.970 1_555 1_555 1_555
C4 H5b C5 42.696 1_555 1_555 1_555
H5a H5b C4 150.3(5) 6_645 1_555 1_555
H5a H5b C6 119.2(5) 6_645 1_555 1_555
H5a H5b H5a 143.9(4) 6_645 1_555 1_555
H5a H5b C5 161.3(5) 6_645 1_555 1_555
O2 H5b H5a 57.9(4) 8_656 1_555 6_645
O2 H5b C4 93.3(6) 8_656 1_555 1_555
O2 H5b C6 108.4(5) 8_656 1_555 1_555
O2 H5b H5a 158.1(6) 8_656 1_555 1_555
O2 H5b C5 125.5(5) 8_656 1_555 1_555
O4 H5b O2 95.0(7) 1_555 1_555 8_656
O4 H5b H5a 139.4(6) 1_555 1_555 6_645
O4 H5b C4 24.313 1_555 1_555 1_555
O4 H5b C6 96.867 1_555 1_555 1_555
O4 H5b H5a 66.405 1_555 1_555 1_555
O4 H5b C5 58.650 1_555 1_555 1_555
O6 H5b O4 116.611 1_555 1_555 1_555
O6 H5b O2 117.2(6) 1_555 1_555 8_656
O6 H5b H5a 103.3(5) 1_555 1_555 6_645
O6 H5b C4 96.548 1_555 1_555 1_555
O6 H5b C6 24.149 1_555 1_555 1_555
O6 H5b H5a 65.884 1_555 1_555 1_555
O6 H5b C5 58.169 1_555 1_555 1_555
Br1 H5b O6 141.2(3) 6_645 1_555 1_555
Br1 H5b O4 87.7(4) 6_645 1_555 1_555
Br1 H5b O2 87.8(4) 6_645 1_555 8_656
Br1 H5b H5a 63.7(3) 6_645 1_555 6_645
Br1 H5b C4 111.9(4) 6_645 1_555 1_555
Br1 H5b C6 162.6(3) 6_645 1_555 1_555
Br1 H5b H5a 102.2(3) 6_645 1_555 1_555
Br1 H5b C5 131.6(3) 6_645 1_555 1_555
N1 H5b Br1 173.6(3) 1_555 1_555 6_645
N1 H5b O6 45.152 1_555 1_555 1_555
N1 H5b O4 87.446 1_555 1_555 1_555
N1 H5b O2 88.4(5) 1_555 1_555 8_656
N1 H5b H5a 118.2(4) 1_555 1_555 6_645
N1 H5b C4 63.139 1_555 1_555 1_555
N1 H5b C6 23.072 1_555 1_555 1_555
N1 H5b H5a 79.695 1_555 1_555 1_555
N1 H5b C5 48.064 1_555 1_555 1_555
N3 H5b N1 45.236 1_555 1_555 1_555
N3 H5b Br1 128.8(4) 1_555 1_555 6_645
N3 H5b O6 86.837 1_555 1_555 1_555
N3 H5b O4 45.306 1_555 1_555 1_555
N3 H5b O2 79.3(5) 1_555 1_555 8_656
N3 H5b H5a 136.1(4) 1_555 1_555 6_645
N3 H5b C4 23.043 1_555 1_555 1_555
N3 H5b C6 62.711 1_555 1_555 1_555
N3 H5b H5a 79.342 1_555 1_555 1_555
N3 H5b C5 47.643 1_555 1_555 1_555
C6 H1 N1 36.683 1_555 1_555 1_555
C2 H1 C6 73.403 1_555 1_555 1_555
C2 H1 N1 36.721 1_555 1_555 1_555
Br1 H1 C2 131.9(5) 4_766 1_555 1_555
Br1 H1 C6 154.7(5) 4_766 1_555 1_555
Br1 H1 N1 168.6(5) 4_766 1_555 1_555
O6 H1 Br1 125.1(5) 1_555 1_555 4_766
O6 H1 C2 102.961 1_555 1_555 1_555
O6 H1 C6 29.744 1_555 1_555 1_555
O6 H1 N1 66.304 1_555 1_555 1_555
O2 H1 O6 132.329 1_555 1_555 1_555
O2 H1 Br1 102.4(5) 1_555 1_555 4_766
O2 H1 C2 29.458 1_555 1_555 1_555
O2 H1 C6 102.860 1_555 1_555 1_555
O2 H1 N1 66.178 1_555 1_555 1_555
C2 H3 N3 36.611 1_555 1_555 1_555
C4 H3 C2 73.395 1_555 1_555 1_555
C4 H3 N3 36.784 1_555 1_555 1_555
Br1 H3 C4 137.8(5) 8_666 1_555 1_555
Br1 H3 C2 148.5(5) 8_666 1_555 1_555
Br1 H3 N3 173.3(6) 8_666 1_555 1_555
O4 H3 Br1 108.7(5) 1_555 1_555 8_666
O4 H3 C4 29.334 1_555 1_555 1_555
O4 H3 C2 102.664 1_555 1_555 1_555
O4 H3 N3 66.075 1_555 1_555 1_555
O2 H3 O4 132.071 1_555 1_555 1_555
O2 H3 Br1 119.2(5) 1_555 1_555 8_666
O2 H3 C4 102.811 1_555 1_555 1_555
O2 H3 C2 29.417 1_555 1_555 1_555
O2 H3 N3 66.027 1_555 1_555 1_555
O4 H3 O2 74.1(4) 8_666 1_555 1_555
O4 H3 O4 105.0(5) 8_666 1_555 1_555
O4 H3 Br1 94.6(5) 8_666 1_555 8_666
O4 H3 C4 101.4(5) 8_666 1_555 1_555
O4 H3 C2 80.0(5) 8_666 1_555 1_555
O4 H3 N3 90.8(5) 8_666 1_555 1_555
C4 H3 O4 22.2(2) 8_666 1_555 8_666
C4 H3 O2 96.2(5) 8_666 1_555 1_555
C4 H3 O4 92.5(4) 8_666 1_555 1_555
C4 H3 Br1 81.3(4) 8_666 1_555 8_666
C4 H3 C4 99.7(5) 8_666 1_555 1_555
C4 H3 C2 100.7(6) 8_666 1_555 1_555
C4 H3 N3 102.7(6) 8_666 1_555 1_555

loop_
_geom_bond_atom_site_label_1
_geom_bond_atom_site_label_2
_geom_bond_distance
_geom_bond_site_symmetry_1
_geom_bond_site_symmetry_2
Br1 H3 2.364(11) 1_555 8_666
Br1 H1 2.401(8) 1_555 4_766
Br1 H5a 2.833(8) 1_555 1_555
Br1 Na1 2.895(9) 1_555 1_655
Br1 H5b 2.918(8) 1_555 6_655
Br1 Na2 3.056(10) 1_555 1_665
Na1 O2 2.431(12) 1_555 4_666
Na1 O2 2.431(12) 1_555 3_464
Na1 O6 2.549(18) 1_555 1_455
Na1 O6 2.549(18) 1_555 2_655
Na1 Br1 2.895(9) 1_555 2_655
Na1 Br1 2.895(9) 1_555 1_455
Na1 H5a 3.034(10) 1_555 2_655
Na1 H5a 3.034(10) 1_555 1_455
Na2 O6 2.368(15) 1_555 2_655
Na2 O6 2.368(15) 1_555 1_455
Na2 O4 2.398(11) 1_555 6_545
Na2 O4 2.398(11) 1_555 5_445
Na2 Br1 3.056(10) 1_555 1_445
Na2 Br1 3.056(10) 1_555 2_645
C2 O2 1.22242 1_555 1_555
C2 N3 1.36834 1_555 1_555
C2 N1 1.37204 1_555 1_555
C2 H3 2.04192 1_555 1_555
C2 H1 2.04411 1_555 1_555
C2 C6 2.44168 1_555 1_555
C2 C4 2.44799 1_555 1_555
C2 C5 2.86039 1_555 1_555
C4 O4 1.21021 1_555 1_555
C4 N3 1.38236 1_555 1_555
C4 C5 1.49617 1_555 1_555
C4 H3 2.05449 1_555 1_555
C4 H5b 2.10160 1_555 1_555
C4 H5a 2.10161 1_555 1_555
C4 C2 2.44799 1_555 1_555
C4 C6 2.53853 1_555 1_555
C4 N1 2.79657 1_555 1_555
C4 H3 3.14(3) 1_555 8_666
C5 H5b 1.08901 1_555 1_555
C5 H5a 1.08901 1_555 1_555
C5 C6 1.49168 1_555 1_555
C5 C4 1.49617 1_555 1_555
C5 O4 2.38366 1_555 1_555
C5 O6 2.38688 1_555 1_555
C5 N1 2.43549 1_555 1_555
C5 N3 2.44723 1_555 1_555
C5 C2 2.86039 1_555 1_555
C6 O6 1.21531 1_555 1_555
C6 N1 1.36898 1_555 1_555
C6 C5 1.49168 1_555 1_555
C6 H1 2.04136 1_555 1_555
C6 H5a 2.09770 1_555 1_555
C6 H5b 2.09770 1_555 1_555
C6 C2 2.44168 1_555 1_555
C6 C4 2.53853 1_555 1_555
C6 N3 2.79548 1_555 1_555
N1 H1 1.01500 1_555 1_555
N1 C6 1.36898 1_555 1_555
N1 C2 1.37204 1_555 1_555
N1 O6 2.23832 1_555 1_555
N1 O2 2.26449 1_555 1_555
N1 N3 2.33430 1_555 1_555
N1 C5 2.43549 1_555 1_555
N1 C4 2.79657 1_555 1_555
N1 H5b 3.02460 1_555 1_555
N3 H3 1.01500 1_555 1_555
N3 C2 1.36834 1_555 1_555
N3 C4 1.38236 1_555 1_555
N3 O4 2.25148 1_555 1_555
N3 O2 2.26382 1_555 1_555
N3 N1 2.33430 1_555 1_555
N3 C5 2.44723 1_555 1_555
N3 C6 2.79548 1_555 1_555
N3 H5b 3.04486 1_555 1_555
O2 C2 1.22242 1_555 1_555
O2 N3 2.26382 1_555 1_555
O2 N1 2.26449 1_555 1_555
O2 H5a 2.417(10) 1_555 3_565
O2 Na1 2.431(12) 1_555 3_665
O2 H1 2.47533 1_555 1_555
O2 H3 2.47752 1_555 1_555
O2 H5b 2.594(17) 1_555 8_656
O4 C4 1.21021 1_555 1_555
O4 N3 2.25148 1_555 1_555
O4 C5 2.38366 1_555 1_555
O4 Na2 2.398(11) 1_555 5_555
O4 H3 2.46306 1_555 1_555
O4 H5a 2.61845 1_555 1_555
O4 H5b 2.76131 1_555 1_555
O4 H3 3.14(3) 1_555 8_666
O6 C6 1.21531 1_555 1_555
O6 N1 2.23832 1_555 1_555
O6 Na2 2.368(15) 1_555 1_655
O6 C5 2.38688 1_555 1_555
O6 H1 2.44415 1_555 1_555
O6 Na1 2.549(18) 1_555 1_655
O6 H5a 2.61323 1_555 1_555
O6 H5b 2.77462 1_555 1_555
H5a C5 1.08901 1_555 1_555
H5a H5b 1.77834 1_555 1_555
H5a C6 2.09770 1_555 1_555
H5a C4 2.10161 1_555 1_555
H5a H5b 2.381(8) 1_555 6_655
H5a O2 2.417(10) 1_555 3_564
H5a O6 2.61323 1_555 1_555
H5a O4 2.61845 1_555 1_555
H5a Br1 2.833(8) 1_555 1_555
H5a Na1 3.034(10) 1_555 1_655
H5b C5 1.08901 1_555 1_555
H5b H5a 1.77834 1_555 1_555
H5b C6 2.09770 1_555 1_555
H5b C4 2.10160 1_555 1_555
H5b H5a 2.381(8) 1_555 6_645
H5b O2 2.594(17) 1_555 8_656
H5b O4 2.76131 1_555 1_555
H5b O6 2.77462 1_555 1_555
H5b Br1 2.918(8) 1_555 6_645
H5b N1 3.02460 1_555 1_555
H5b N3 3.04486 1_555 1_555
H1 N1 1.01500 1_555 1_555
H1 C6 2.04136 1_555 1_555
H1 C2 2.04411 1_555 1_555
H1 Br1 2.401(8) 1_555 4_766
H1 O6 2.44415 1_555 1_555
H1 O2 2.47533 1_555 1_555
H3 N3 1.01500 1_555 1_555
H3 C2 2.04192 1_555 1_555
H3 C4 2.05449 1_555 1_555
H3 Br1 2.364(11) 1_555 8_666
H3 O4 2.46306 1_555 1_555
H3 O2 2.47752 1_555 1_555
H3 O4 3.14(3) 1_555 8_666
H3 C4 3.14(3) 1_555 8_666
